data_4338218
loop_
_publ_author_name
'K\"onig, Sonja N'
'Sch\"adle, Christoph'
'Maichle-M\"ossmer, C\"acilia'
'Anwander, Reiner'

_publ_section_title
;
 Silylamide Complexes of Chromium(II), Manganese(II), and Cobalt(II)
 Bearing the Ligands N(SiHMe2)2 and N(SiPhMe2)2.
;
_journal_issue 9
_journal_name_full 'Inorganic chemistry'
_journal_page_first 4585
_journal_page_last 4597
_journal_paper_doi 10.1021/ic5002682
_journal_volume 53
_journal_year 2014
_chemical_formula_sum 'C30 H88 Co2 N6 Si8'
_chemical_formula_weight 875.64
_chemical_name_systematic
; 
 ? 
;
_space_group_IT_number 2
_symmetry_cell_setting triclinic
_symmetry_space_group_name_Hall '-P 1'
_symmetry_space_group_name_H-M 'P -1'
_atom_sites_solution_hydrogens geom
_atom_sites_solution_primary direct
_atom_sites_solution_secondary difmap
_audit_creation_method SHELXL-97
_cell_angle_alpha 71.4110(10)
_cell_angle_beta 86.0590(10)
_cell_angle_gamma 84.9800(10)
_cell_formula_units_Z 2
_cell_length_a 9.1717(2)
_cell_length_b 14.4022(3)
_cell_length_c 21.3290(4)
_cell_measurement_reflns_used 9285
_cell_measurement_temperature 200(2)
_cell_measurement_theta_max 57.18
_cell_measurement_theta_min 4.46
_cell_volume 2657.69(10)
_computing_cell_refinement SAINT
_computing_data_collection COSMO
_computing_data_reduction SAINT
_computing_structure_refinement 'SHELXL-97 (Sheldrick, 1997)'
_computing_structure_solution 'SHELXS-97 (Sheldrick, 1990)'
_diffrn_ambient_temperature 200(2)
_diffrn_measured_fraction_theta_full 0.999
_diffrn_measured_fraction_theta_max 0.999
_diffrn_measurement_device_type 'APEX II DUO'
_diffrn_measurement_method omega/phi
_diffrn_radiation_monochromator mulitlayer
_diffrn_radiation_source 'Imus-focus sealed tube'
_diffrn_radiation_type MoK\a
_diffrn_radiation_wavelength 0.71073
_diffrn_reflns_av_R_equivalents 0.0375
_diffrn_reflns_av_sigmaI/netI 0.0276
_diffrn_reflns_limit_h_max 12
_diffrn_reflns_limit_h_min -12
_diffrn_reflns_limit_k_max 19
_diffrn_reflns_limit_k_min -19
_diffrn_reflns_limit_l_max 28
_diffrn_reflns_limit_l_min -28
_diffrn_reflns_number 74543
_diffrn_reflns_theta_full 28.28
_diffrn_reflns_theta_max 28.28
_diffrn_reflns_theta_min 1.50
_exptl_absorpt_coefficient_mu 0.829
_exptl_absorpt_correction_T_max 0.8831
_exptl_absorpt_correction_T_min 0.7758
_exptl_absorpt_correction_type numerical
_exptl_absorpt_process_details sadabs
_exptl_crystal_colour green
_exptl_crystal_density_diffrn 1.094
_exptl_crystal_density_method 'not measured'
_exptl_crystal_description plate
_exptl_crystal_F_000 952
_exptl_crystal_size_max 0.32
_exptl_crystal_size_mid 0.29
_exptl_crystal_size_min 0.15
_refine_diff_density_max 0.562
_refine_diff_density_min -0.457
_refine_diff_density_rms 0.052
_refine_ls_extinction_method none
_refine_ls_goodness_of_fit_ref 1.027
_refine_ls_hydrogen_treatment constr
_refine_ls_matrix_type full
_refine_ls_number_parameters 443
_refine_ls_number_reflns 13173
_refine_ls_number_restraints 0
_refine_ls_restrained_S_all 1.027
_refine_ls_R_factor_all 0.0480
_refine_ls_R_factor_gt 0.0341
_refine_ls_shift/su_max 0.002
_refine_ls_shift/su_mean 0.000
_refine_ls_structure_factor_coef Fsqd
_refine_ls_weighting_details 'calc w=1/[\s^2^(Fo^2^)+(0.0415P)^2^+1.0546P] where P=(Fo^2^+2Fc^2^)/3'
_refine_ls_weighting_scheme calc
_refine_ls_wR_factor_gt 0.0837
_refine_ls_wR_factor_ref 0.0913
_reflns_number_gt 10648
_reflns_number_total 13173
_reflns_threshold_expression >2sigma(I)
_cod_data_source_file ic5002682_si_002.cif
_cod_data_source_block 3
_cod_depositor_comments 'Adding full bibliography for 4338216--4338226.cif.'
_cod_original_cell_volume 2657.69(9)
_cod_original_sg_symbol_H-M P-1
_cod_database_code 4338218

loop_
_symmetry_equiv_pos_as_xyz
'x, y, z'
'-x, -y, -z'

loop_
_atom_site_label
_atom_site_type_symbol
_atom_site_fract_x
_atom_site_fract_y
_atom_site_fract_z
_atom_site_U_iso_or_equiv
_atom_site_adp_type
_atom_site_occupancy
_atom_site_symmetry_multiplicity
_atom_site_calc_flag
_atom_site_refinement_flags
Co1 Co 0.98461(2) 0.527291(15) 0.782237(10) 0.02332(6) Uani 1 1 d .
Co2 Co 0.51868(2) 0.990012(15) 0.716915(10) 0.02427(6) Uani 1 1 d .
Si1 Si 0.67097(5) 1.01992(3) 0.83455(2) 0.03001(11) Uani 1 1 d .
Si2 Si 0.37489(6) 0.93623(5) 0.85830(3) 0.04378(14) Uani 1 1 d .
Si3 Si 0.25970(6) 1.05873(4) 0.62148(3) 0.03879(13) Uani 1 1 d .
Si4 Si 0.50649(6) 1.18890(4) 0.60169(3) 0.04132(14) Uani 1 1 d .
Si5 Si 0.94501(6) 0.35232(4) 0.91270(2) 0.03350(12) Uani 1 1 d .
Si6 Si 1.24658(6) 0.42022(4) 0.86633(3) 0.03638(12) Uani 1 1 d .
Si7 Si 0.84821(7) 0.46695(4) 0.67442(3) 0.04046(13) Uani 1 1 d .
Si8 Si 1.09829(6) 0.59930(4) 0.63246(3) 0.03682(12) Uani 1 1 d .
N1 N 0.52782(15) 0.97391(10) 0.80900(7) 0.0275(3) Uani 1 1 d .
N2 N 0.43220(15) 1.07748(10) 0.63870(7) 0.0292(3) Uani 1 1 d .
N3 N 1.05876(15) 0.43603(10) 0.86175(7) 0.0281(3) Uani 1 1 d .
N4 N 0.97463(17) 0.53695(10) 0.69133(7) 0.0300(3) Uani 1 1 d .
N5 N 0.88399(16) 0.65590(10) 0.80254(7) 0.0274(3) Uani 1 1 d .
N6 N 0.64295(19) 0.87187(12) 0.69250(8) 0.0386(4) Uani 1 1 d .
C1 C 0.6146(3) 1.13059(16) 0.86021(12) 0.0543(6) Uani 1 1 d .
H1A H 0.5775 1.1839 0.8221 0.081 Uiso 1 1 calc R
H1B H 0.6992 1.1514 0.8767 0.081 Uiso 1 1 calc R
H1C H 0.5374 1.1147 0.8953 0.081 Uiso 1 1 calc R
C2 C 0.7695(3) 0.92781(18) 0.90420(12) 0.0568(6) Uani 1 1 d .
H2A H 0.7071 0.9146 0.9448 0.085 Uiso 1 1 calc R
H2B H 0.8605 0.9538 0.9108 0.085 Uiso 1 1 calc R
H2C H 0.7927 0.8667 0.8934 0.085 Uiso 1 1 calc R
C3 C 0.8110(2) 1.05881(17) 0.76480(12) 0.0523(6) Uani 1 1 d .
H3A H 0.8574 1.0007 0.7550 0.079 Uiso 1 1 calc R
H3B H 0.8856 1.0934 0.7774 0.079 Uiso 1 1 calc R
H3C H 0.7632 1.1026 0.7254 0.079 Uiso 1 1 calc R
C4 C 0.2192(3) 1.0309(3) 0.83413(17) 0.0838(10) Uani 1 1 d .
H4A H 0.2399 1.0895 0.8451 0.126 Uiso 1 1 calc R
H4B H 0.1292 1.0046 0.8582 0.126 Uiso 1 1 calc R
H4C H 0.2066 1.0485 0.7864 0.126 Uiso 1 1 calc R
C5 C 0.3977(3) 0.9123(3) 0.94888(12) 0.0869(11) Uani 1 1 d .
H5A H 0.4793 0.8631 0.9638 0.130 Uiso 1 1 calc R
H5B H 0.3075 0.8879 0.9737 0.130 Uiso 1 1 calc R
H5C H 0.4182 0.9734 0.9565 0.130 Uiso 1 1 calc R
C6 C 0.3246(3) 0.8167(2) 0.85194(14) 0.0765(9) Uani 1 1 d .
H6A H 0.3251 0.8206 0.8052 0.115 Uiso 1 1 calc R
H6B H 0.2266 0.8027 0.8723 0.115 Uiso 1 1 calc R
H6C H 0.3957 0.7641 0.8749 0.115 Uiso 1 1 calc R
C7 C 0.1212(3) 1.1597(2) 0.62648(15) 0.0732(8) Uani 1 1 d .
H7A H 0.1130 1.1627 0.6719 0.110 Uiso 1 1 calc R
H7B H 0.0259 1.1470 0.6139 0.110 Uiso 1 1 calc R
H7C H 0.1521 1.2225 0.5962 0.110 Uiso 1 1 calc R
C8 C 0.2551(3) 1.0427(3) 0.53776(13) 0.0794(9) Uani 1 1 d .
H8A H 0.2861 1.1021 0.5037 0.119 Uiso 1 1 calc R
H8B H 0.1552 1.0311 0.5300 0.119 Uiso 1 1 calc R
H8C H 0.3216 0.9864 0.5359 0.119 Uiso 1 1 calc R
C9 C 0.1890(3) 0.94361(19) 0.68149(13) 0.0604(7) Uani 1 1 d .
H9A H 0.2548 0.8870 0.6797 0.091 Uiso 1 1 calc R
H9B H 0.0907 0.9353 0.6697 0.091 Uiso 1 1 calc R
H9C H 0.1847 0.9485 0.7264 0.091 Uiso 1 1 calc R
C10 C 0.4825(4) 1.26604(19) 0.65738(16) 0.0784(9) Uani 1 1 d .
H10A H 0.3779 1.2772 0.6675 0.118 Uiso 1 1 calc R
H10B H 0.5246 1.3292 0.6354 0.118 Uiso 1 1 calc R
H10C H 0.5325 1.2323 0.6985 0.118 Uiso 1 1 calc R
C11 C 0.7065(3) 1.1758(2) 0.58072(14) 0.0716(8) Uani 1 1 d .
H11A H 0.7577 1.1373 0.6206 0.107 Uiso 1 1 calc R
H11B H 0.7449 1.2409 0.5633 0.107 Uiso 1 1 calc R
H11C H 0.7220 1.1421 0.5472 0.107 Uiso 1 1 calc R
C12 C 0.4281(4) 1.2611(2) 0.52012(14) 0.0931(12) Uani 1 1 d .
H12A H 0.4438 1.2227 0.4894 0.140 Uiso 1 1 calc R
H12B H 0.4766 1.3226 0.5018 0.140 Uiso 1 1 calc R
H12C H 0.3228 1.2758 0.5265 0.140 Uiso 1 1 calc R
C13 C 1.0004(3) 0.22217(15) 0.91709(14) 0.0600(7) Uani 1 1 d .
H13A H 0.9997 0.2156 0.8728 0.090 Uiso 1 1 calc R
H13B H 0.9313 0.1785 0.9469 0.090 Uiso 1 1 calc R
H13C H 1.0992 0.2043 0.9339 0.090 Uiso 1 1 calc R
C14 C 0.9346(3) 0.3580(2) 0.99938(11) 0.0617(7) Uani 1 1 d .
H14A H 1.0290 0.3340 1.0197 0.093 Uiso 1 1 calc R
H14B H 0.8579 0.3170 1.0252 0.093 Uiso 1 1 calc R
H14C H 0.9114 0.4261 0.9986 0.093 Uiso 1 1 calc R
C15 C 0.7520(2) 0.37569(17) 0.88493(12) 0.0518(6) Uani 1 1 d .
H15A H 0.7049 0.4320 0.8967 0.078 Uiso 1 1 calc R
H15B H 0.6976 0.3175 0.9067 0.078 Uiso 1 1 calc R
H15C H 0.7525 0.3898 0.8368 0.078 Uiso 1 1 calc R
C16 C 1.3322(2) 0.53920(18) 0.85115(14) 0.0596(7) Uani 1 1 d .
H16A H 1.3028 0.5851 0.8084 0.089 Uiso 1 1 calc R
H16B H 1.4391 0.5276 0.8507 0.089 Uiso 1 1 calc R
H16C H 1.2996 0.5672 0.8864 0.089 Uiso 1 1 calc R
C17 C 1.3106(3) 0.3437(2) 0.94976(14) 0.0839(10) Uani 1 1 d .
H17A H 1.2687 0.3728 0.9833 0.126 Uiso 1 1 calc R
H17B H 1.4178 0.3411 0.9495 0.126 Uiso 1 1 calc R
H17C H 1.2788 0.2770 0.9602 0.126 Uiso 1 1 calc R
C18 C 1.3277(3) 0.3635(2) 0.80403(14) 0.0663(7) Uani 1 1 d .
H18A H 1.2922 0.2979 0.8136 0.099 Uiso 1 1 calc R
H18B H 1.4347 0.3580 0.8058 0.099 Uiso 1 1 calc R
H18C H 1.2991 0.4044 0.7598 0.099 Uiso 1 1 calc R
C19 C 0.8443(4) 0.4735(3) 0.58562(13) 0.0871(10) Uani 1 1 d .
H19A H 0.8335 0.5424 0.5579 0.131 Uiso 1 1 calc R
H19B H 0.7615 0.4389 0.5797 0.131 Uiso 1 1 calc R
H19C H 0.9359 0.4427 0.5727 0.131 Uiso 1 1 calc R
C20 C 0.8853(4) 0.33478(17) 0.72134(15) 0.0737(8) Uani 1 1 d .
H20A H 0.9842 0.3126 0.7092 0.111 Uiso 1 1 calc R
H20B H 0.8135 0.2962 0.7106 0.111 Uiso 1 1 calc R
H20C H 0.8779 0.3258 0.7689 0.111 Uiso 1 1 calc R
C21 C 0.6586(3) 0.5082(2) 0.69624(15) 0.0675(7) Uani 1 1 d .
H21A H 0.6529 0.5077 0.7424 0.101 Uiso 1 1 calc R
H21B H 0.5893 0.4636 0.6907 0.101 Uiso 1 1 calc R
H21C H 0.6339 0.5749 0.6671 0.101 Uiso 1 1 calc R
C22 C 1.0044(3) 0.6974(2) 0.56438(13) 0.0777(9) Uani 1 1 d .
H22A H 0.9702 0.6683 0.5328 0.117 Uiso 1 1 calc R
H22B H 1.0733 0.7470 0.5416 0.117 Uiso 1 1 calc R
H22C H 0.9206 0.7284 0.5831 0.117 Uiso 1 1 calc R
C23 C 1.2255(3) 0.6613(2) 0.66833(15) 0.0777(9) Uani 1 1 d .
H23A H 1.1699 0.7119 0.6836 0.117 Uiso 1 1 calc R
H23B H 1.2996 0.6919 0.6344 0.117 Uiso 1 1 calc R
H23C H 1.2737 0.6128 0.7058 0.117 Uiso 1 1 calc R
C24 C 1.2223(3) 0.5193(2) 0.59535(13) 0.0671(7) Uani 1 1 d .
H24A H 1.2792 0.4716 0.6301 0.101 Uiso 1 1 calc R
H24B H 1.2891 0.5599 0.5620 0.101 Uiso 1 1 calc R
H24C H 1.1639 0.4845 0.5744 0.101 Uiso 1 1 calc R
C25 C 0.8022(2) 0.71604(13) 0.74394(9) 0.0368(4) Uani 1 1 d .
H25A H 0.7341 0.6742 0.7332 0.044 Uiso 1 1 calc R
H25B H 0.8728 0.7375 0.7057 0.044 Uiso 1 1 calc R
C26 C 0.7143(2) 0.80692(13) 0.75265(9) 0.0352(4) Uani 1 1 d .
H26A H 0.6379 0.7850 0.7882 0.042 Uiso 1 1 calc R
H26B H 0.7808 0.8456 0.7674 0.042 Uiso 1 1 calc R
C27 C 1.0012(2) 0.70941(14) 0.81665(11) 0.0406(4) Uani 1 1 d .
H27A H 1.0633 0.7347 0.7765 0.061 Uiso 1 1 calc R
H27B H 1.0606 0.6648 0.8518 0.061 Uiso 1 1 calc R
H27C H 0.9574 0.7643 0.8310 0.061 Uiso 1 1 calc R
C28 C 0.7847(2) 0.62615(14) 0.86214(10) 0.0435(5) Uani 1 1 d .
H28A H 0.8373 0.5781 0.8984 0.065 Uiso 1 1 calc R
H28B H 0.7003 0.5967 0.8522 0.065 Uiso 1 1 calc R
H28C H 0.7506 0.6840 0.8753 0.065 Uiso 1 1 calc R
C29 C 0.7546(3) 0.91655(18) 0.63980(11) 0.0644(7) Uani 1 1 d .
H29A H 0.8226 0.9499 0.6574 0.097 Uiso 1 1 calc R
H29B H 0.7056 0.9642 0.6022 0.097 Uiso 1 1 calc R
H29C H 0.8090 0.8649 0.6252 0.097 Uiso 1 1 calc R
C30 C 0.5455(3) 0.81832(19) 0.66654(15) 0.0727(9) Uani 1 1 d .
H30A H 0.6040 0.7700 0.6500 0.109 Uiso 1 1 calc R
H30B H 0.4908 0.8647 0.6303 0.109 Uiso 1 1 calc R
H30C H 0.4767 0.7845 0.7020 0.109 Uiso 1 1 calc R

loop_
_atom_site_aniso_label
_atom_site_aniso_U_11
_atom_site_aniso_U_22
_atom_site_aniso_U_33
_atom_site_aniso_U_23
_atom_site_aniso_U_13
_atom_site_aniso_U_12
Co1 0.02595(12) 0.02117(10) 0.02213(11) -0.00630(8) -0.00162(8) 0.00074(8)
Co2 0.02558(12) 0.02423(11) 0.02313(11) -0.00806(8) -0.00420(9) 0.00242(8)
Si1 0.0320(3) 0.0285(2) 0.0317(2) -0.01123(19) -0.0069(2) -0.00262(19)
Si2 0.0375(3) 0.0654(4) 0.0312(3) -0.0166(3) 0.0056(2) -0.0187(3)
Si3 0.0292(3) 0.0501(3) 0.0347(3) -0.0089(2) -0.0091(2) -0.0009(2)
Si4 0.0386(3) 0.0368(3) 0.0397(3) 0.0015(2) -0.0059(2) -0.0033(2)
Si5 0.0355(3) 0.0303(2) 0.0307(3) -0.0036(2) 0.0007(2) -0.0050(2)
Si6 0.0270(3) 0.0363(3) 0.0377(3) -0.0015(2) -0.0024(2) 0.0044(2)
Si7 0.0554(4) 0.0390(3) 0.0329(3) -0.0177(2) -0.0012(2) -0.0115(2)
Si8 0.0399(3) 0.0393(3) 0.0285(3) -0.0087(2) 0.0061(2) -0.0013(2)
N1 0.0292(7) 0.0302(7) 0.0247(7) -0.0105(6) -0.0017(6) -0.0039(6)
N2 0.0267(7) 0.0324(7) 0.0261(7) -0.0064(6) -0.0039(6) 0.0022(6)
N3 0.0275(7) 0.0276(7) 0.0251(7) -0.0037(6) -0.0014(6) 0.0020(6)
N4 0.0378(8) 0.0293(7) 0.0233(7) -0.0093(6) 0.0002(6) -0.0026(6)
N5 0.0328(8) 0.0242(6) 0.0261(7) -0.0098(5) -0.0048(6) 0.0044(6)
N6 0.0502(10) 0.0366(8) 0.0323(8) -0.0180(7) -0.0166(7) 0.0188(7)
C1 0.0718(16) 0.0435(12) 0.0585(14) -0.0301(11) -0.0133(12) -0.0012(11)
C2 0.0548(14) 0.0585(14) 0.0538(14) -0.0110(11) -0.0245(11) 0.0047(11)
C3 0.0434(12) 0.0561(13) 0.0594(14) -0.0192(11) 0.0084(10) -0.0181(10)
C4 0.0381(14) 0.125(3) 0.099(2) -0.055(2) 0.0078(14) 0.0067(15)
C5 0.081(2) 0.148(3) 0.0353(13) -0.0265(16) 0.0168(13) -0.047(2)
C6 0.089(2) 0.0738(18) 0.0658(17) -0.0093(14) 0.0008(15) -0.0532(16)
C7 0.0351(13) 0.0784(18) 0.085(2) -0.0013(15) -0.0030(12) 0.0188(12)
C8 0.086(2) 0.110(2) 0.0508(15) -0.0297(16) -0.0254(14) -0.0184(18)
C9 0.0509(14) 0.0616(15) 0.0659(16) -0.0114(12) -0.0048(12) -0.0198(12)
C10 0.095(2) 0.0456(14) 0.101(2) -0.0298(15) -0.0038(18) -0.0107(14)
C11 0.0476(14) 0.0762(18) 0.0763(18) -0.0018(15) 0.0085(13) -0.0178(13)
C12 0.089(2) 0.087(2) 0.0678(18) 0.0366(16) -0.0292(16) -0.0240(17)
C13 0.0633(15) 0.0315(10) 0.0777(17) -0.0064(11) -0.0084(13) -0.0001(10)
C14 0.0698(17) 0.0783(17) 0.0323(11) -0.0085(11) 0.0103(11) -0.0237(14)
C15 0.0361(11) 0.0548(13) 0.0663(15) -0.0208(11) 0.0003(10) -0.0080(10)
C16 0.0346(12) 0.0554(14) 0.0874(19) -0.0192(13) -0.0054(12) -0.0050(10)
C17 0.0454(14) 0.106(2) 0.0659(17) 0.0247(16) -0.0216(13) -0.0018(14)
C18 0.0480(14) 0.0630(15) 0.089(2) -0.0319(14) 0.0150(13) 0.0077(12)
C19 0.116(3) 0.117(3) 0.0472(15) -0.0424(16) -0.0031(16) -0.049(2)
C20 0.109(2) 0.0347(12) 0.0819(19) -0.0227(12) -0.0072(17) -0.0113(13)
C21 0.0500(14) 0.0718(17) 0.094(2) -0.0408(16) -0.0062(14) -0.0182(12)
C22 0.0803(19) 0.0679(17) 0.0527(15) 0.0192(13) 0.0127(14) 0.0100(14)
C23 0.0770(19) 0.098(2) 0.0731(18) -0.0444(17) 0.0285(15) -0.0468(17)
C24 0.0608(16) 0.0866(19) 0.0574(15) -0.0346(14) 0.0103(12) 0.0121(14)
C25 0.0487(11) 0.0320(9) 0.0328(9) -0.0163(8) -0.0160(8) 0.0155(8)
C26 0.0461(11) 0.0298(9) 0.0314(9) -0.0142(7) -0.0122(8) 0.0138(8)
C27 0.0382(11) 0.0372(10) 0.0523(12) -0.0220(9) -0.0095(9) 0.0011(8)
C28 0.0518(12) 0.0351(10) 0.0389(11) -0.0091(8) 0.0084(9) 0.0058(9)
C29 0.0799(18) 0.0599(14) 0.0379(12) -0.0059(11) 0.0083(12) 0.0335(13)
C30 0.0874(19) 0.0572(14) 0.095(2) -0.0524(15) -0.0628(17) 0.0351(14)

loop_
_atom_type_symbol
_atom_type_description
_atom_type_scat_dispersion_real
_atom_type_scat_dispersion_imag
_atom_type_scat_source
C C 0.0033 0.0016 'International Tables Vol C Tables 4.2.6.8 and 6.1.1.4'
H H 0.0000 0.0000 'International Tables Vol C Tables 4.2.6.8 and 6.1.1.4'
N N 0.0061 0.0033 'International Tables Vol C Tables 4.2.6.8 and 6.1.1.4'
Si Si 0.0817 0.0704 'International Tables Vol C Tables 4.2.6.8 and 6.1.1.4'
Co Co 0.3494 0.9721 'International Tables Vol C Tables 4.2.6.8 and 6.1.1.4'

loop_
_geom_angle_atom_site_label_1
_geom_angle_atom_site_label_2
_geom_angle_atom_site_label_3
_geom_angle
N4 Co1 N3 138.51(6)
N4 Co1 N5 111.88(6)
N3 Co1 N5 109.61(6)
N1 Co2 N2 140.33(6)
N1 Co2 N6 110.62(6)
N2 Co2 N6 109.05(6)
N1 Si1 C1 113.02(10)
N1 Si1 C2 113.29(9)
C1 Si1 C2 107.99(11)
N1 Si1 C3 109.69(9)
C1 Si1 C3 106.44(11)
C2 Si1 C3 105.96(12)
N1 Si2 C4 110.41(12)
N1 Si2 C6 110.07(11)
C4 Si2 C6 110.24(15)
N1 Si2 C5 114.60(10)
C4 Si2 C5 106.57(16)
C6 Si2 C5 104.75(14)
N2 Si3 C7 112.94(11)
N2 Si3 C8 111.83(11)
C7 Si3 C8 108.84(14)
N2 Si3 C9 112.09(9)
C7 Si3 C9 105.34(12)
C8 Si3 C9 105.31(13)
N2 Si4 C10 110.57(11)
N2 Si4 C11 112.75(10)
C10 Si4 C11 107.38(15)
N2 Si4 C12 114.10(11)
C10 Si4 C12 108.36(16)
C11 Si4 C12 103.21(14)
N3 Si5 C14 111.72(9)
N3 Si5 C13 113.73(10)
C14 Si5 C13 107.40(12)
N3 Si5 C15 112.04(9)
C14 Si5 C15 105.74(12)
C13 Si5 C15 105.68(11)
N3 Si6 C18 110.50(10)
N3 Si6 C16 112.18(9)
C18 Si6 C16 107.78(12)
N3 Si6 C17 113.95(10)
C18 Si6 C17 108.45(15)
C16 Si6 C17 103.58(14)
N4 Si7 C20 110.69(11)
N4 Si7 C21 110.55(10)
C20 Si7 C21 109.39(14)
N4 Si7 C19 115.16(11)
C20 Si7 C19 105.79(15)
C21 Si7 C19 104.95(15)
N4 Si8 C24 114.03(11)
N4 Si8 C23 111.38(10)
C24 Si8 C23 104.06(14)
N4 Si8 C22 111.40(10)
C24 Si8 C22 108.74(13)
C23 Si8 C22 106.75(15)
Si2 N1 Si1 123.04(9)
Si2 N1 Co2 117.24(8)
Si1 N1 Co2 118.45(8)
Si3 N2 Si4 120.81(8)
Si3 N2 Co2 118.61(8)
Si4 N2 Co2 118.12(8)
Si5 N3 Si6 122.08(8)
Si5 N3 Co1 118.95(8)
Si6 N3 Co1 116.45(7)
Si8 N4 Si7 122.42(9)
Si8 N4 Co1 121.54(8)
Si7 N4 Co1 115.59(8)
C27 N5 C28 108.20(15)
C27 N5 C25 111.88(14)
C28 N5 C25 110.91(15)
C27 N5 Co1 107.89(11)
C28 N5 Co1 109.60(11)
C25 N5 Co1 108.30(10)
C30 N6 C26 111.53(17)
C30 N6 C29 109.1(2)
C26 N6 C29 110.76(17)
C30 N6 Co2 109.53(13)
C26 N6 Co2 108.63(11)
C29 N6 Co2 107.22(13)
Si1 C1 H1A 109.5
Si1 C1 H1B 109.5
H1A C1 H1B 109.5
Si1 C1 H1C 109.5
H1A C1 H1C 109.5
H1B C1 H1C 109.5
Si1 C2 H2A 109.5
Si1 C2 H2B 109.5
H2A C2 H2B 109.5
Si1 C2 H2C 109.5
H2A C2 H2C 109.5
H2B C2 H2C 109.5
Si1 C3 H3A 109.5
Si1 C3 H3B 109.5
H3A C3 H3B 109.5
Si1 C3 H3C 109.5
H3A C3 H3C 109.5
H3B C3 H3C 109.5
Si2 C4 H4A 109.5
Si2 C4 H4B 109.5
H4A C4 H4B 109.5
Si2 C4 H4C 109.5
H4A C4 H4C 109.5
H4B C4 H4C 109.5
Si2 C5 H5A 109.5
Si2 C5 H5B 109.5
H5A C5 H5B 109.5
Si2 C5 H5C 109.5
H5A C5 H5C 109.5
H5B C5 H5C 109.5
Si2 C6 H6A 109.5
Si2 C6 H6B 109.5
H6A C6 H6B 109.5
Si2 C6 H6C 109.5
H6A C6 H6C 109.5
H6B C6 H6C 109.5
Si3 C7 H7A 109.5
Si3 C7 H7B 109.5
H7A C7 H7B 109.5
Si3 C7 H7C 109.5
H7A C7 H7C 109.5
H7B C7 H7C 109.5
Si3 C8 H8A 109.5
Si3 C8 H8B 109.5
H8A C8 H8B 109.5
Si3 C8 H8C 109.5
H8A C8 H8C 109.5
H8B C8 H8C 109.5
Si3 C9 H9A 109.5
Si3 C9 H9B 109.5
H9A C9 H9B 109.5
Si3 C9 H9C 109.5
H9A C9 H9C 109.5
H9B C9 H9C 109.5
Si4 C10 H10A 109.5
Si4 C10 H10B 109.5
H10A C10 H10B 109.5
Si4 C10 H10C 109.5
H10A C10 H10C 109.5
H10B C10 H10C 109.5
Si4 C11 H11A 109.5
Si4 C11 H11B 109.5
H11A C11 H11B 109.5
Si4 C11 H11C 109.5
H11A C11 H11C 109.5
H11B C11 H11C 109.5
Si4 C12 H12A 109.5
Si4 C12 H12B 109.5
H12A C12 H12B 109.5
Si4 C12 H12C 109.5
H12A C12 H12C 109.5
H12B C12 H12C 109.5
Si5 C13 H13A 109.5
Si5 C13 H13B 109.5
H13A C13 H13B 109.5
Si5 C13 H13C 109.5
H13A C13 H13C 109.5
H13B C13 H13C 109.5
Si5 C14 H14A 109.5
Si5 C14 H14B 109.5
H14A C14 H14B 109.5
Si5 C14 H14C 109.5
H14A C14 H14C 109.5
H14B C14 H14C 109.5
Si5 C15 H15A 109.5
Si5 C15 H15B 109.5
H15A C15 H15B 109.5
Si5 C15 H15C 109.5
H15A C15 H15C 109.5
H15B C15 H15C 109.5
Si6 C16 H16A 109.5
Si6 C16 H16B 109.5
H16A C16 H16B 109.5
Si6 C16 H16C 109.5
H16A C16 H16C 109.5
H16B C16 H16C 109.5
Si6 C17 H17A 109.5
Si6 C17 H17B 109.5
H17A C17 H17B 109.5
Si6 C17 H17C 109.5
H17A C17 H17C 109.5
H17B C17 H17C 109.5
Si6 C18 H18A 109.5
Si6 C18 H18B 109.5
H18A C18 H18B 109.5
Si6 C18 H18C 109.5
H18A C18 H18C 109.5
H18B C18 H18C 109.5
Si7 C19 H19A 109.5
Si7 C19 H19B 109.5
H19A C19 H19B 109.5
Si7 C19 H19C 109.5
H19A C19 H19C 109.5
H19B C19 H19C 109.5
Si7 C20 H20A 109.5
Si7 C20 H20B 109.5
H20A C20 H20B 109.5
Si7 C20 H20C 109.5
H20A C20 H20C 109.5
H20B C20 H20C 109.5
Si7 C21 H21A 109.5
Si7 C21 H21B 109.5
H21A C21 H21B 109.5
Si7 C21 H21C 109.5
H21A C21 H21C 109.5
H21B C21 H21C 109.5
Si8 C22 H22A 109.5
Si8 C22 H22B 109.5
H22A C22 H22B 109.5
Si8 C22 H22C 109.5
H22A C22 H22C 109.5
H22B C22 H22C 109.5
Si8 C23 H23A 109.5
Si8 C23 H23B 109.5
H23A C23 H23B 109.5
Si8 C23 H23C 109.5
H23A C23 H23C 109.5
H23B C23 H23C 109.5
Si8 C24 H24A 109.5
Si8 C24 H24B 109.5
H24A C24 H24B 109.5
Si8 C24 H24C 109.5
H24A C24 H24C 109.5
H24B C24 H24C 109.5
N5 C25 C26 114.67(15)
N5 C25 H25A 108.6
C26 C25 H25A 108.6
N5 C25 H25B 108.6
C26 C25 H25B 108.6
H25A C25 H25B 107.6
N6 C26 C25 114.91(15)
N6 C26 H26A 108.5
C25 C26 H26A 108.5
N6 C26 H26B 108.5
C25 C26 H26B 108.5
H26A C26 H26B 107.5
N5 C27 H27A 109.5
N5 C27 H27B 109.5
H27A C27 H27B 109.5
N5 C27 H27C 109.5
H27A C27 H27C 109.5
H27B C27 H27C 109.5
N5 C28 H28A 109.5
N5 C28 H28B 109.5
H28A C28 H28B 109.5
N5 C28 H28C 109.5
H28A C28 H28C 109.5
H28B C28 H28C 109.5
N6 C29 H29A 109.5
N6 C29 H29B 109.5
H29A C29 H29B 109.5
N6 C29 H29C 109.5
H29A C29 H29C 109.5
H29B C29 H29C 109.5
N6 C30 H30A 109.5
N6 C30 H30B 109.5
H30A C30 H30B 109.5
N6 C30 H30C 109.5
H30A C30 H30C 109.5
H30B C30 H30C 109.5

loop_
_geom_bond_atom_site_label_1
_geom_bond_atom_site_label_2
_geom_bond_distance
Co1 N4 1.9072(14)
Co1 N3 1.9098(13)
Co1 N5 2.1511(14)
Co2 N1 1.9097(14)
Co2 N2 1.9148(14)
Co2 N6 2.1469(15)
Si1 N1 1.7149(15)
Si1 C1 1.866(2)
Si1 C2 1.872(2)
Si1 C3 1.873(2)
Si2 N1 1.7129(15)
Si2 C4 1.865(3)
Si2 C6 1.868(3)
Si2 C5 1.875(3)
Si3 N2 1.7114(15)
Si3 C7 1.870(3)
Si3 C8 1.876(3)
Si3 C9 1.878(2)
Si4 N2 1.7240(15)
Si4 C10 1.859(3)
Si4 C11 1.866(3)
Si4 C12 1.874(2)
Si5 N3 1.7180(14)
Si5 C14 1.872(2)
Si5 C13 1.873(2)
Si5 C15 1.874(2)
Si6 N3 1.7230(15)
Si6 C18 1.854(3)
Si6 C16 1.872(2)
Si6 C17 1.873(2)
Si7 N4 1.7276(16)
Si7 C20 1.860(2)
Si7 C21 1.865(3)
Si7 C19 1.869(2)
Si8 N4 1.7125(15)
Si8 C24 1.864(2)
Si8 C23 1.867(3)
Si8 C22 1.870(2)
N5 C27 1.475(2)
N5 C28 1.480(2)
N5 C25 1.483(2)
N6 C30 1.470(3)
N6 C26 1.481(2)
N6 C29 1.491(3)
C1 H1A 0.9800
C1 H1B 0.9800
C1 H1C 0.9800
C2 H2A 0.9800
C2 H2B 0.9800
C2 H2C 0.9800
C3 H3A 0.9800
C3 H3B 0.9800
C3 H3C 0.9800
C4 H4A 0.9800
C4 H4B 0.9800
C4 H4C 0.9800
C5 H5A 0.9800
C5 H5B 0.9800
C5 H5C 0.9800
C6 H6A 0.9800
C6 H6B 0.9800
C6 H6C 0.9800
C7 H7A 0.9800
C7 H7B 0.9800
C7 H7C 0.9800
C8 H8A 0.9800
C8 H8B 0.9800
C8 H8C 0.9800
C9 H9A 0.9800
C9 H9B 0.9800
C9 H9C 0.9800
C10 H10A 0.9800
C10 H10B 0.9800
C10 H10C 0.9800
C11 H11A 0.9800
C11 H11B 0.9800
C11 H11C 0.9800
C12 H12A 0.9800
C12 H12B 0.9800
C12 H12C 0.9800
C13 H13A 0.9800
C13 H13B 0.9800
C13 H13C 0.9800
C14 H14A 0.9800
C14 H14B 0.9800
C14 H14C 0.9800
C15 H15A 0.9800
C15 H15B 0.9800
C15 H15C 0.9800
C16 H16A 0.9800
C16 H16B 0.9800
C16 H16C 0.9800
C17 H17A 0.9800
C17 H17B 0.9800
C17 H17C 0.9800
C18 H18A 0.9800
C18 H18B 0.9800
C18 H18C 0.9800
C19 H19A 0.9800
C19 H19B 0.9800
C19 H19C 0.9800
C20 H20A 0.9800
C20 H20B 0.9800
C20 H20C 0.9800
C21 H21A 0.9800
C21 H21B 0.9800
C21 H21C 0.9800
C22 H22A 0.9800
C22 H22B 0.9800
C22 H22C 0.9800
C23 H23A 0.9800
C23 H23B 0.9800
C23 H23C 0.9800
C24 H24A 0.9800
C24 H24B 0.9800
C24 H24C 0.9800
C25 C26 1.532(2)
C25 H25A 0.9900
C25 H25B 0.9900
C26 H26A 0.9900
C26 H26B 0.9900
C27 H27A 0.9800
C27 H27B 0.9800
C27 H27C 0.9800
C28 H28A 0.9800
C28 H28B 0.9800
C28 H28C 0.9800
C29 H29A 0.9800
C29 H29B 0.9800
C29 H29C 0.9800
C30 H30A 0.9800
C30 H30B 0.9800
C30 H30C 0.9800
